data_4088602
loop_
_publ_author_name
'Zhu, Xiancui'
'Li, Yang'
'Wei, Yun'
'Wang, Shaowu'
'Zhou, Shuangliu'
'Zhang, Lijun'

_publ_section_title
;
 Reactivity of 3-Imino-Functionalized Indoles with Rare-Earth-Metal
 Amides: Unexpected Substituent Effects on C--H Activation Pathways and
 Assembly of Rare-Earth-Metal Complexes
;
_journal_issue 11
_journal_name_full Organometallics
_journal_page_first 1838
_journal_paper_doi 10.1021/acs.organomet.6b00221
_journal_volume 35
_journal_year 2016
_chemical_formula_sum 'C186 H330 Er6 N24 Si24'
_chemical_formula_weight 4580.46
_space_group_IT_number 148
_space_group_name_Hall '-R 3'
_space_group_name_H-M_alt 'R -3 :H'
_symmetry_cell_setting hexagonal
_symmetry_space_group_name_H-M 'R -3 :H'
_atom_sites_solution_hydrogens geom
_atom_sites_solution_primary direct
_atom_sites_solution_secondary difmap
_audit_creation_method SHELXL-97
_cell_angle_alpha 90.00
_cell_angle_beta 90.00
_cell_angle_gamma 120.00
_cell_formula_units_Z 3
_cell_length_a 26.9505(8)
_cell_length_b 26.9505(8)
_cell_length_c 40.167(2)
_cell_measurement_reflns_used 9905
_cell_measurement_temperature 293(2)
_cell_measurement_theta_max 21.58
_cell_measurement_theta_min 2.21
_cell_volume 25265.8(16)
_computing_structure_refinement 'SHELXL-97 (Sheldrick, 1997)'
_computing_structure_solution 'SHELXS-97 (Sheldrick, 1990)'
_diffrn_ambient_temperature 293(2)
_diffrn_measured_fraction_theta_full 1.000
_diffrn_measured_fraction_theta_max 1.000
_diffrn_measurement_device_type CCD
_diffrn_measurement_method 'phi and omega scans'
_diffrn_radiation_monochromator graphite
_diffrn_radiation_source 'fine-focus sealed tube'
_diffrn_radiation_type MoK\a
_diffrn_radiation_wavelength 0.71073
_diffrn_reflns_av_R_equivalents 0.0734
_diffrn_reflns_av_sigmaI/netI 0.0742
_diffrn_reflns_limit_h_max 34
_diffrn_reflns_limit_h_min -34
_diffrn_reflns_limit_k_max 27
_diffrn_reflns_limit_k_min -35
_diffrn_reflns_limit_l_max 52
_diffrn_reflns_limit_l_min -51
_diffrn_reflns_number 73404
_diffrn_reflns_theta_full 27.51
_diffrn_reflns_theta_max 27.51
_diffrn_reflns_theta_min 1.34
_exptl_absorpt_coefficient_mu 1.596
_exptl_absorpt_correction_T_max 0.6724
_exptl_absorpt_correction_T_min 0.6459
_exptl_absorpt_correction_type multi-scan
_exptl_absorpt_process_details sadabs
_exptl_crystal_colour colorless
_exptl_crystal_density_diffrn 0.903
_exptl_crystal_density_method 'not measured'
_exptl_crystal_description Block
_exptl_crystal_F_000 7074
_exptl_crystal_size_max 0.30
_exptl_crystal_size_mid 0.28
_exptl_crystal_size_min 0.27
_platon_squeeze_details
;
;
_refine_diff_density_max 1.165
_refine_diff_density_min -0.466
_refine_diff_density_rms 0.086
_refine_ls_extinction_method none
_refine_ls_goodness_of_fit_ref 0.863
_refine_ls_hydrogen_treatment mixed
_refine_ls_matrix_type full
_refine_ls_number_parameters 400
_refine_ls_number_reflns 12902
_refine_ls_number_restraints 100
_refine_ls_restrained_S_all 0.862
_refine_ls_R_factor_all 0.1060
_refine_ls_R_factor_gt 0.0513
_refine_ls_shift/su_max 0.062
_refine_ls_shift/su_mean 0.002
_refine_ls_structure_factor_coef Fsqd
_refine_ls_weighting_details 'calc w=1/[\s^2^(Fo^2^)+(0.0760P)^2^+0.0000P] where P=(Fo^2^+2Fc^2^)/3'
_refine_ls_weighting_scheme calc
_refine_ls_wR_factor_gt 0.1248
_refine_ls_wR_factor_ref 0.1393
_reflns_number_gt 6511
_reflns_number_total 12902
_reflns_threshold_expression >2sigma(I)
_cod_data_source_file om6b00221_si_002.cif
_cod_data_source_block 110704a_0m
_cod_depositor_comments
;
The following automatic conversions were performed:

data item '_symmetry_cell_setting' value 'Hexagonal' was changed to
'hexagonal' in accordance with the
/home/saulius/struct/COD-crude-data/automatic-downloads/DataCite-retrospective/ACS/depositions/lib/dictionaries/cif_core.dic
dictionary named 'cif_core.dic' version 2.4.2 last updated on
2011-04-26.

Automatic conversion script
Id: cif_fix_values 6909 2019-04-08 15:41:33Z antanas 
;
_cod_original_cell_volume 25266.0(17)
_cod_original_sg_symbol_H-M R-3
_cod_database_code 4088602

loop_
_symmetry_equiv_pos_as_xyz
'x, y, z'
'-y, x-y, z'
'-x+y, -x, z'
'x+2/3, y+1/3, z+1/3'
'-y+2/3, x-y+1/3, z+1/3'
'-x+y+2/3, -x+1/3, z+1/3'
'x+1/3, y+2/3, z+2/3'
'-y+1/3, x-y+2/3, z+2/3'
'-x+y+1/3, -x+2/3, z+2/3'
'-x, -y, -z'
'y, -x+y, -z'
'x-y, x, -z'
'-x+2/3, -y+1/3, -z+1/3'
'y+2/3, -x+y+1/3, -z+1/3'
'x-y+2/3, x+1/3, -z+1/3'
'-x+1/3, -y+2/3, -z+2/3'
'y+1/3, -x+y+2/3, -z+2/3'
'x-y+1/3, x+2/3, -z+2/3'

loop_
_atom_site_label
_atom_site_type_symbol
_atom_site_fract_x
_atom_site_fract_y
_atom_site_fract_z
_atom_site_U_iso_or_equiv
_atom_site_adp_type
_atom_site_occupancy
_atom_site_symmetry_multiplicity
_atom_site_calc_flag
_atom_site_refinement_flags
_atom_site_disorder_assembly
_atom_site_disorder_group
C1 C 0.7267(2) 0.8261(2) 0.48746(12) 0.0682(13) Uani 1 1 d . . .
H1 H 0.6925 0.7954 0.4950 0.082 Uiso 1 1 calc R . .
C2 C 0.7560(2) 0.8770(2) 0.50434(11) 0.0571(12) Uani 1 1 d . . .
C3 C 0.8047(2) 0.91136(19) 0.48472(11) 0.0545(11) Uani 1 1 d . . .
C4 C 0.8008(2) 0.8790(2) 0.45600(12) 0.0620(12) Uani 1 1 d . . .
C5 C 0.8433(2) 0.9014(2) 0.43182(12) 0.0689(13) Uani 1 1 d . . .
H5 H 0.8406 0.8798 0.4131 0.083 Uiso 1 1 calc R . .
C6 C 0.8882(2) 0.9544(2) 0.43556(14) 0.0749(14) Uani 1 1 d . . .
H6 H 0.9162 0.9695 0.4191 0.090 Uiso 1 1 calc R . .
C7 C 0.8938(2) 0.9870(2) 0.46333(14) 0.0742(14) Uani 1 1 d . . .
H7 H 0.9253 1.0237 0.4654 0.089 Uiso 1 1 calc R . .
C8 C 0.8530(2) 0.9658(2) 0.48796(12) 0.0653(13) Uani 1 1 d . . .
H8 H 0.8575 0.9877 0.5068 0.078 Uiso 1 1 calc R . .
C9 C 0.7373(2) 0.8909(2) 0.53765(12) 0.0663(13) Uani 1 1 d . . .
H9 H 0.7031 0.8563 0.5455 0.080 Uiso 1 1 calc R . .
C10 C 0.7489(2) 0.6718(2) 0.48209(13) 0.0657(13) Uani 1 1 d . . .
C11 C 0.6946(2) 0.6600(2) 0.49038(14) 0.0810(15) Uani 1 1 d . . .
H11 H 0.6851 0.6884 0.4870 0.097 Uiso 1 1 calc R . .
C12 C 0.6539(3) 0.6090(3) 0.50326(16) 0.103(2) Uani 1 1 d . . .
H12 H 0.6178 0.6036 0.5081 0.124 Uiso 1 1 calc R . .
C14 C 0.7189(3) 0.5753(3) 0.50200(16) 0.104(2) Uani 1 1 d . . .
H14 H 0.7282 0.5469 0.5059 0.125 Uiso 1 1 calc R . .
C15 C 0.7611(3) 0.6292(3) 0.48846(16) 0.0922(18) Uani 1 1 d . . .
H15 H 0.7976 0.6354 0.4839 0.111 Uiso 1 1 calc R . .
C13 C 0.6651(3) 0.5652(3) 0.50930(19) 0.112(2) Uani 1 1 d U A .
C16 C 0.6216(4) 0.5073(3) 0.5259(2) 0.139(3) Uani 1 1 d U . .
C17A C 0.6476(9) 0.4865(7) 0.5515(5) 0.158(6) Uani 0.652(13) 1 d PU A 1
H17A H 0.6771 0.4816 0.5414 0.237 Uiso 0.652(13) 1 calc PR A 1
H17B H 0.6185 0.4505 0.5604 0.237 Uiso 0.652(13) 1 calc PR A 1
H17C H 0.6638 0.5141 0.5692 0.237 Uiso 0.652(13) 1 calc PR A 1
C18A C 0.5951(8) 0.4649(7) 0.4988(4) 0.171(7) Uani 0.652(13) 1 d PU A 1
H18A H 0.6245 0.4634 0.4861 0.257 Uiso 0.652(13) 1 calc PR A 1
H18B H 0.5738 0.4760 0.4845 0.257 Uiso 0.652(13) 1 calc PR A 1
H18C H 0.5698 0.4278 0.5081 0.257 Uiso 0.652(13) 1 calc PR A 1
C19A C 0.5864(7) 0.5140(6) 0.5514(4) 0.164(5) Uani 0.652(13) 1 d PU A 1
H19A H 0.5597 0.5229 0.5409 0.245 Uiso 0.652(13) 1 calc PR A 1
H19B H 0.6107 0.5446 0.5662 0.245 Uiso 0.652(13) 1 calc PR A 1
H19C H 0.5657 0.4790 0.5638 0.245 Uiso 0.652(13) 1 calc PR A 1
C17B C 0.6201(13) 0.4575(12) 0.5092(9) 0.153(5) Uani 0.348(13) 1 d PU A 2
H17D H 0.6283 0.4657 0.4859 0.229 Uiso 0.348(13) 1 calc PR A 2
H17E H 0.5828 0.4244 0.5118 0.229 Uiso 0.348(13) 1 calc PR A 2
H17F H 0.6483 0.4502 0.5190 0.229 Uiso 0.348(13) 1 calc PR A 2
C18B C 0.5655(10) 0.4947(11) 0.5217(9) 0.153(6) Uani 0.348(13) 1 d PU A 2
H18D H 0.5552 0.4869 0.4986 0.229 Uiso 0.348(13) 1 calc PR A 2
H18E H 0.5619 0.5268 0.5287 0.229 Uiso 0.348(13) 1 calc PR A 2
H18F H 0.5405 0.4617 0.5348 0.229 Uiso 0.348(13) 1 calc PR A 2
C19B C 0.6366(17) 0.5042(14) 0.5579(10) 0.145(6) Uani 0.348(13) 1 d PU A 2
H19D H 0.6259 0.5259 0.5721 0.218 Uiso 0.348(13) 1 calc PR A 2
H19E H 0.6773 0.5195 0.5592 0.218 Uiso 0.348(13) 1 calc PR A 2
H19F H 0.6172 0.4649 0.5650 0.218 Uiso 0.348(13) 1 calc PR A 2
C20 C 0.7109(3) 0.7926(4) 0.3507(2) 0.156(3) Uani 1 1 d . . .
H20A H 0.6812 0.7536 0.3541 0.234 Uiso 1 1 calc R . .
H20B H 0.7033 0.8071 0.3307 0.234 Uiso 1 1 calc R . .
H20C H 0.7119 0.8154 0.3693 0.234 Uiso 1 1 calc R . .
C21 C 0.8302(4) 0.8694(4) 0.3341(2) 0.181(4) Uani 1 1 d . . .
H21A H 0.8555 0.8899 0.3522 0.272 Uiso 1 1 calc R . .
H21B H 0.8092 0.8882 0.3278 0.272 Uiso 1 1 calc R . .
H21C H 0.8522 0.8689 0.3154 0.272 Uiso 1 1 calc R . .
C22 C 0.7714(4) 0.7488(4) 0.31159(19) 0.181(4) Uani 1 1 d . . .
H22A H 0.8071 0.7501 0.3074 0.271 Uiso 1 1 calc R . .
H22B H 0.7603 0.7617 0.2922 0.271 Uiso 1 1 calc R . .
H22C H 0.7425 0.7102 0.3166 0.271 Uiso 1 1 calc R . .
C23 C 0.9237(3) 0.8336(4) 0.37002(17) 0.144(3) Uani 1 1 d . . .
H23A H 0.9189 0.8306 0.3463 0.216 Uiso 1 1 calc R . .
H23B H 0.9570 0.8312 0.3760 0.216 Uiso 1 1 calc R . .
H23C H 0.9284 0.8696 0.3773 0.216 Uiso 1 1 calc R . .
C24 C 0.8512(3) 0.7027(3) 0.37777(18) 0.133(3) Uani 1 1 d . . .
H24A H 0.8202 0.6720 0.3897 0.199 Uiso 1 1 calc R . .
H24B H 0.8863 0.7031 0.3827 0.199 Uiso 1 1 calc R . .
H24C H 0.8438 0.6973 0.3543 0.199 Uiso 1 1 calc R . .
C25 C 0.8770(2) 0.7850(2) 0.43654(11) 0.0716(14) Uani 1 1 d . . .
H25A H 0.9176 0.7980 0.4382 0.086 Uiso 1 1 calc R . .
H25B H 0.8721 0.8168 0.4435 0.086 Uiso 1 1 calc R . .
C26 C 0.5747(4) 0.5651(3) 0.4214(2) 0.183(4) Uani 1 1 d . . .
H26A H 0.5846 0.5680 0.4446 0.275 Uiso 1 1 calc R . .
H26B H 0.5723 0.5311 0.4122 0.275 Uiso 1 1 calc R . .
H26C H 0.5383 0.5632 0.4191 0.275 Uiso 1 1 calc R . .
C27 C 0.6960(3) 0.6235(3) 0.39910(19) 0.124(2) Uani 1 1 d . . .
H27A H 0.7210 0.6473 0.3817 0.186 Uiso 1 1 calc R . .
H27B H 0.6863 0.5845 0.3954 0.186 Uiso 1 1 calc R . .
H27C H 0.7149 0.6363 0.4202 0.186 Uiso 1 1 calc R . .
C28 C 0.6069(4) 0.6205(4) 0.35440(19) 0.159(3) Uani 1 1 d . . .
H28A H 0.5712 0.6200 0.3529 0.239 Uiso 1 1 calc R . .
H28B H 0.6024 0.5853 0.3457 0.239 Uiso 1 1 calc R . .
H28C H 0.6355 0.6521 0.3418 0.239 Uiso 1 1 calc R . .
C29 C 0.5664(3) 0.6852(4) 0.4687(2) 0.154(3) Uani 1 1 d . . .
H29A H 0.5671 0.6509 0.4740 0.231 Uiso 1 1 calc R . .
H29B H 0.5280 0.6784 0.4710 0.231 Uiso 1 1 calc R . .
H29C H 0.5912 0.7153 0.4836 0.231 Uiso 1 1 calc R . .
C30 C 0.5253(3) 0.6695(4) 0.3985(3) 0.188(4) Uani 1 1 d . . .
H30A H 0.5355 0.6818 0.3758 0.282 Uiso 1 1 calc R . .
H30B H 0.4972 0.6791 0.4060 0.282 Uiso 1 1 calc R . .
H30C H 0.5096 0.6288 0.3998 0.282 Uiso 1 1 calc R . .
C31 C 0.6162(3) 0.7862(3) 0.42217(19) 0.132(3) Uani 1 1 d . . .
H31A H 0.6477 0.8072 0.4372 0.198 Uiso 1 1 calc R . .
H31B H 0.5854 0.7927 0.4278 0.198 Uiso 1 1 calc R . .
H31C H 0.6285 0.7988 0.3998 0.198 Uiso 1 1 calc R . .
Er1 Er 0.737732(10) 0.745840(10) 0.427014(6) 0.06483(11) Uani 1 1 d . . .
N1 N 0.75290(18) 0.82468(18) 0.45814(10) 0.0686(11) Uani 1 1 d . . .
N2 N 0.78585(17) 0.72311(17) 0.46599(9) 0.0677(11) Uani 1 1 d . . .
H2 H 0.7901 0.7483 0.4823 0.081 Uiso 1 1 calc R . .
N3 N 0.79596(18) 0.77509(19) 0.38404(10) 0.0782(12) Uani 1 1 d . . .
N4 N 0.64376(18) 0.69241(18) 0.41613(11) 0.0847(13) Uani 1 1 d . . .
Si1 Si 0.85779(7) 0.77263(8) 0.39073(4) 0.0811(5) Uani 1 1 d . . .
Si2 Si 0.77979(9) 0.79554(10) 0.34712(4) 0.1070(6) Uani 1 1 d . . .
Si3 Si 0.62976(8) 0.62833(8) 0.39906(5) 0.1047(6) Uani 1 1 d . . .
Si4 Si 0.59081(8) 0.70651(9) 0.42559(6) 0.1117(7) Uani 1 1 d . . .

loop_
_atom_site_aniso_label
_atom_site_aniso_U_11
_atom_site_aniso_U_22
_atom_site_aniso_U_33
_atom_site_aniso_U_23
_atom_site_aniso_U_13
_atom_site_aniso_U_12
C1 0.065(3) 0.078(4) 0.066(3) 0.006(3) 0.001(3) 0.039(3)
C2 0.070(3) 0.061(3) 0.048(3) -0.003(2) -0.006(2) 0.040(3)
C3 0.065(3) 0.055(3) 0.050(3) 0.001(2) -0.002(2) 0.035(3)
C4 0.075(3) 0.066(3) 0.052(3) -0.001(2) -0.005(3) 0.041(3)
C5 0.081(4) 0.069(3) 0.060(3) -0.004(3) 0.002(3) 0.039(3)
C6 0.081(4) 0.067(3) 0.075(4) 0.003(3) 0.015(3) 0.036(3)
C7 0.078(4) 0.063(3) 0.079(4) 0.004(3) 0.005(3) 0.033(3)
C8 0.087(4) 0.068(3) 0.055(3) -0.006(3) -0.008(3) 0.050(3)
C9 0.074(3) 0.065(3) 0.069(3) 0.000(3) -0.003(3) 0.042(3)
C10 0.064(3) 0.055(3) 0.071(3) -0.001(3) -0.004(3) 0.024(3)
C11 0.070(4) 0.080(4) 0.079(4) -0.005(3) 0.003(3) 0.028(3)
C12 0.073(4) 0.114(6) 0.098(5) 0.011(4) 0.009(3) 0.028(4)
C14 0.100(5) 0.084(4) 0.105(5) 0.024(4) -0.003(4) 0.029(4)
C15 0.075(4) 0.078(4) 0.111(5) 0.001(4) -0.008(3) 0.029(3)
C13 0.078(4) 0.086(4) 0.133(6) 0.024(4) 0.002(4) 0.012(3)
C16 0.112(5) 0.093(4) 0.142(5) 0.021(4) 0.006(4) -0.002(4)
C17A 0.151(9) 0.102(9) 0.155(10) 0.043(7) 0.016(7) 0.014(6)
C18A 0.154(10) 0.094(7) 0.149(9) 0.021(6) -0.014(8) -0.025(8)
C19A 0.129(9) 0.131(8) 0.156(10) 0.034(7) 0.022(7) 0.009(7)
C17B 0.134(9) 0.090(7) 0.161(9) 0.015(7) 0.001(8) 0.002(7)
C18B 0.117(8) 0.115(10) 0.155(12) 0.035(10) -0.006(9) 0.005(8)
C19B 0.124(9) 0.102(9) 0.143(8) 0.030(7) 0.011(8) 0.006(8)
C20 0.155(7) 0.214(9) 0.128(7) 0.041(6) -0.003(6) 0.113(7)
C21 0.183(9) 0.200(9) 0.140(7) 0.088(7) -0.020(6) 0.081(8)
C22 0.130(7) 0.276(12) 0.101(6) -0.068(7) -0.014(5) 0.075(8)
C23 0.091(5) 0.219(9) 0.092(5) 0.035(5) 0.030(4) 0.055(6)
C24 0.128(6) 0.189(8) 0.113(6) -0.066(5) -0.025(5) 0.103(6)
C25 0.072(3) 0.085(4) 0.043(3) 0.001(3) 0.006(2) 0.028(3)
C26 0.152(8) 0.086(5) 0.211(10) -0.047(6) 0.014(7) -0.016(5)
C27 0.128(6) 0.106(5) 0.128(6) -0.029(5) -0.011(5) 0.050(5)
C28 0.195(9) 0.145(7) 0.125(7) -0.061(6) -0.073(6) 0.075(7)
C29 0.116(6) 0.158(8) 0.186(9) 0.000(7) 0.025(6) 0.067(6)
C30 0.114(7) 0.222(10) 0.213(10) -0.038(8) -0.057(7) 0.073(7)
C31 0.111(6) 0.173(8) 0.136(7) -0.002(6) -0.001(5) 0.089(6)
Er1 0.06204(16) 0.06938(17) 0.05708(16) -0.01036(11) -0.00853(11) 0.02837(12)
N1 0.071(3) 0.072(3) 0.064(3) -0.008(2) 0.002(2) 0.036(2)
N2 0.069(3) 0.074(3) 0.055(2) -0.006(2) -0.002(2) 0.032(2)
N3 0.084(3) 0.101(3) 0.050(3) -0.013(2) -0.003(2) 0.046(3)
N4 0.073(3) 0.077(3) 0.082(3) -0.006(2) -0.014(2) 0.022(2)
Si1 0.0757(10) 0.1147(13) 0.0484(9) -0.0101(8) 0.0003(7) 0.0444(10)
Si2 0.1020(14) 0.1519(18) 0.0614(11) 0.0081(11) -0.0075(10) 0.0591(13)
Si3 0.0911(13) 0.0914(13) 0.0979(14) -0.0201(11) -0.0245(11) 0.0204(10)
Si4 0.0685(11) 0.1224(16) 0.1340(18) -0.0074(13) -0.0167(11) 0.0399(11)

loop_
_atom_type_symbol
_atom_type_description
_atom_type_scat_dispersion_real
_atom_type_scat_dispersion_imag
_atom_type_scat_source
C C 0.0033 0.0016 'International Tables Vol C Tables 4.2.6.8 and 6.1.1.4'
H H 0.0000 0.0000 'International Tables Vol C Tables 4.2.6.8 and 6.1.1.4'
N N 0.0061 0.0033 'International Tables Vol C Tables 4.2.6.8 and 6.1.1.4'
Si Si 0.0817 0.0704 'International Tables Vol C Tables 4.2.6.8 and 6.1.1.4'
Er Er -0.2586 4.9576 'International Tables Vol C Tables 4.2.6.8 and 6.1.1.4'

loop_
_geom_angle_atom_site_label_1
_geom_angle_atom_site_label_2
_geom_angle_atom_site_label_3
_geom_angle
_geom_angle_site_symmetry_1
_geom_angle_site_symmetry_3
C2 C1 N1 113.8(5) . .
C2 C1 H1 123.1 . .
N1 C1 H1 123.1 . .
C1 C2 C3 105.1(4) . .
C1 C2 C9 125.4(5) . .
C3 C2 C9 129.5(4) . .
C8 C3 C2 135.3(4) . .
C8 C3 C4 117.7(4) . .
C2 C3 C4 107.0(4) . .
N1 C4 C5 129.2(5) . .
N1 C4 C3 110.0(4) . .
C5 C4 C3 120.7(5) . .
C6 C5 C4 119.6(5) . .
C6 C5 H5 120.2 . .
C4 C5 H5 120.2 . .
C5 C6 C7 121.4(5) . .
C5 C6 H6 119.3 . .
C7 C6 H6 119.3 . .
C8 C7 C6 120.4(5) . .
C8 C7 H7 119.8 . .
C6 C7 H7 119.8 . .
C7 C8 C3 120.1(5) . .
C7 C8 H8 119.9 . .
C3 C8 H8 119.9 . .
N2 C9 C25 110.0(4) 11_566 11_566
N2 C9 C2 111.8(4) 11_566 .
C25 C9 C2 109.6(4) 11_566 .
N2 C9 H9 108.4 11_566 .
C25 C9 H9 108.4 11_566 .
C2 C9 H9 108.4 . .
C15 C10 C11 115.9(5) . .
C15 C10 N2 124.5(5) . .
C11 C10 N2 119.4(5) . .
C12 C11 C10 123.5(6) . .
C12 C11 H11 118.3 . .
C10 C11 H11 118.3 . .
C11 C12 C13 121.4(6) . .
C11 C12 H12 119.3 . .
C13 C12 H12 119.3 . .
C13 C14 C15 120.6(7) . .
C13 C14 H14 119.7 . .
C15 C14 H14 119.7 . .
C10 C15 C14 121.4(6) . .
C10 C15 H15 119.3 . .
C14 C15 H15 119.3 . .
C14 C13 C12 117.2(6) . .
C14 C13 C16 119.0(8) . .
C12 C13 C16 123.7(8) . .
C17B C16 C18B 101.0(18) . .
C17B C16 C19B 104(2) . .
C18B C16 C19B 115(2) . .
C17B C16 C19A 134.6(14) . .
C18B C16 C19A 54.7(14) . .
C19B C16 C19A 65.1(17) . .
C17B C16 C18A 35.2(13) . .
C18B C16 C18A 71.0(14) . .
C19B C16 C18A 133.8(17) . .
C19A C16 C18A 121.2(11) . .
C17B C16 C17A 77.3(15) . .
C18B C16 C17A 130.5(15) . .
C19B C16 C17A 28.6(19) . .
C19A C16 C17A 91.1(12) . .
C18A C16 C17A 110.6(12) . .
C17B C16 C13 112.2(14) . .
C18B C16 C13 112.1(13) . .
C19B C16 C13 111.5(16) . .
C19A C16 C13 112.6(9) . .
C18A C16 C13 106.8(9) . .
C17A C16 C13 114.1(9) . .
C16 C17A H17A 109.5 . .
C16 C17A H17B 109.5 . .
H17A C17A H17B 109.5 . .
C16 C17A H17C 109.5 . .
H17A C17A H17C 109.5 . .
H17B C17A H17C 109.5 . .
C16 C18A H18A 109.4 . .
C16 C18A H18B 109.5 . .
H18A C18A H18B 109.5 . .
C16 C18A H18C 109.5 . .
H18A C18A H18C 109.5 . .
H18B C18A H18C 109.5 . .
C16 C19A H19A 109.5 . .
C16 C19A H19B 109.5 . .
H19A C19A H19B 109.5 . .
C16 C19A H19C 109.5 . .
H19A C19A H19C 109.5 . .
H19B C19A H19C 109.5 . .
C16 C17B C19B 36.0(13) . .
C16 C17B H17D 109.6 . .
C19B C17B H17D 139.6 . .
C16 C17B H17E 109.4 . .
C19B C17B H17E 104.3 . .
H17D C17B H17E 109.5 . .
C16 C17B H17F 109.4 . .
C19B C17B H17F 78.5 . .
H17D C17B H17F 109.5 . .
H17E C17B H17F 109.5 . .
C16 C18B H18D 109.4 . .
C16 C18B H18E 109.5 . .
H18D C18B H18E 109.5 . .
C16 C18B H18F 109.5 . .
H18D C18B H18F 109.5 . .
H18E C18B H18F 109.5 . .
C16 C19B C17B 39.7(14) . .
C16 C19B H19D 109.4 . .
C17B C19B H19D 145.4 . .
C16 C19B H19E 109.5 . .
C17B C19B H19E 98.7 . .
H19D C19B H19E 109.5 . .
C16 C19B H19F 109.5 . .
C17B C19B H19F 78.2 . .
H19D C19B H19F 109.5 . .
H19E C19B H19F 109.5 . .
Si2 C20 H20A 109.5 . .
Si2 C20 H20B 109.5 . .
H20A C20 H20B 109.5 . .
Si2 C20 H20C 109.5 . .
H20A C20 H20C 109.5 . .
H20B C20 H20C 109.5 . .
Si2 C21 H21A 109.5 . .
Si2 C21 H21B 109.5 . .
H21A C21 H21B 109.5 . .
Si2 C21 H21C 109.5 . .
H21A C21 H21C 109.5 . .
H21B C21 H21C 109.5 . .
Si2 C22 H22A 109.5 . .
Si2 C22 H22B 109.5 . .
H22A C22 H22B 109.5 . .
Si2 C22 H22C 109.5 . .
H22A C22 H22C 109.5 . .
H22B C22 H22C 109.5 . .
Si1 C23 H23A 109.5 . .
Si1 C23 H23B 109.5 . .
H23A C23 H23B 109.5 . .
Si1 C23 H23C 109.5 . .
H23A C23 H23C 109.5 . .
H23B C23 H23C 109.5 . .
Si1 C24 H24A 109.5 . .
Si1 C24 H24B 109.5 . .
H24A C24 H24B 109.5 . .
Si1 C24 H24C 109.5 . .
H24A C24 H24C 109.5 . .
H24B C24 H24C 109.5 . .
C9 C25 Si1 121.7(4) 12_656 .
C9 C25 H25A 106.9 12_656 .
Si1 C25 H25A 106.9 . .
C9 C25 H25B 106.9 12_656 .
Si1 C25 H25B 106.9 . .
H25A C25 H25B 106.7 . .
Si3 C26 H26A 109.5 . .
Si3 C26 H26B 109.5 . .
H26A C26 H26B 109.5 . .
Si3 C26 H26C 109.5 . .
H26A C26 H26C 109.5 . .
H26B C26 H26C 109.5 . .
Si3 C27 H27A 109.5 . .
Si3 C27 H27B 109.5 . .
H27A C27 H27B 109.5 . .
Si3 C27 H27C 109.5 . .
H27A C27 H27C 109.5 . .
H27B C27 H27C 109.5 . .
Si3 C28 H28A 109.5 . .
Si3 C28 H28B 109.5 . .
H28A C28 H28B 109.5 . .
Si3 C28 H28C 109.5 . .
H28A C28 H28C 109.5 . .
H28B C28 H28C 109.5 . .
Si4 C29 H29A 109.5 . .
Si4 C29 H29B 109.5 . .
H29A C29 H29B 109.5 . .
Si4 C29 H29C 109.5 . .
H29A C29 H29C 109.5 . .
H29B C29 H29C 109.5 . .
Si4 C30 H30A 109.5 . .
Si4 C30 H30B 109.5 . .
H30A C30 H30B 109.5 . .
Si4 C30 H30C 109.5 . .
H30A C30 H30C 109.5 . .
H30B C30 H30C 109.5 . .
Si4 C31 H31A 109.5 . .
Si4 C31 H31B 109.5 . .
H31A C31 H31B 109.5 . .
Si4 C31 H31C 109.5 . .
H31A C31 H31C 109.5 . .
H31B C31 H31C 109.5 . .
N3 Er1 N4 116.86(16) . .
N3 Er1 N2 103.49(15) . .
N4 Er1 N2 124.54(15) . .
N3 Er1 N1 109.14(15) . .
N4 Er1 N1 108.57(16) . .
N2 Er1 N1 90.72(14) . .
C1 N1 C4 104.0(4) . .
C1 N1 Er1 128.8(3) . .
C4 N1 Er1 125.3(3) . .
C10 N2 C9 116.7(4) . 12_656
C10 N2 Er1 111.2(3) . .
C9 N2 Er1 123.9(3) 12_656 .
C10 N2 H2 99.6 . .
C9 N2 H2 99.6 12_656 .
Er1 N2 H2 99.6 . .
Si2 N3 Si1 123.7(3) . .
Si2 N3 Er1 123.0(2) . .
Si1 N3 Er1 113.3(2) . .
Si4 N4 Si3 122.0(3) . .
Si4 N4 Er1 128.3(2) . .
Si3 N4 Er1 109.5(2) . .
N3 Si1 C24 112.9(3) . .
N3 Si1 C25 109.2(2) . .
C24 Si1 C25 109.0(3) . .
N3 Si1 C23 113.7(3) . .
C24 Si1 C23 108.9(4) . .
C25 Si1 C23 102.6(3) . .
N3 Si2 C20 109.5(3) . .
N3 Si2 C21 115.2(3) . .
C20 Si2 C21 104.8(4) . .
N3 Si2 C22 114.5(4) . .
C20 Si2 C22 105.0(4) . .
C21 Si2 C22 106.9(5) . .
N4 Si3 C26 114.0(3) . .
N4 Si3 C27 109.6(3) . .
C26 Si3 C27 107.1(4) . .
N4 Si3 C28 113.0(3) . .
C26 Si3 C28 107.2(4) . .
C27 Si3 C28 105.5(4) . .
N4 Si4 C29 110.6(3) . .
N4 Si4 C30 115.1(4) . .
C29 Si4 C30 106.5(4) . .
N4 Si4 C31 111.6(3) . .
C29 Si4 C31 106.9(4) . .
C30 Si4 C31 105.6(4) . .

loop_
_geom_bond_atom_site_label_1
_geom_bond_atom_site_label_2
_geom_bond_distance
_geom_bond_site_symmetry_2
C1 C2 1.370(6) .
C1 N1 1.383(6) .
C1 H1 0.9300 .
C2 C3 1.411(6) .
C2 C9 1.539(6) .
C3 C8 1.398(6) .
C3 C4 1.418(6) .
C4 N1 1.388(6) .
C4 C5 1.387(7) .
C5 C6 1.342(7) .
C5 H5 0.9300 .
C6 C7 1.381(7) .
C6 H6 0.9300 .
C7 C8 1.372(7) .
C7 H7 0.9300 .
C8 H8 0.9300 .
C9 N2 1.487(6) 11_566
C9 C25 1.531(6) 11_566
C9 H9 0.9800 .
C10 C15 1.367(7) .
C10 C11 1.375(7) .
C10 N2 1.395(6) .
C11 C12 1.361(8) .
C11 H11 0.9300 .
C12 C13 1.380(9) .
C12 H12 0.9300 .
C14 C13 1.366(9) .
C14 C15 1.431(8) .
C14 H14 0.9300 .
C15 H15 0.9300 .
C13 C16 1.558(10) .
C16 C17B 1.48(3) .
C16 C18B 1.38(3) .
C16 C19B 1.36(4) .
C16 C19A 1.468(17) .
C16 C18A 1.479(18) .
C16 C17A 1.50(2) .
C17A H17A 0.9600 .
C17A H17B 0.9600 .
C17A H17C 0.9600 .
C18A H18A 0.9600 .
C18A H18B 0.9600 .
C18A H18C 0.9600 .
C19A H19A 0.9600 .
C19A H19B 0.9600 .
C19A H19C 0.9600 .
C17B C19B 2.25(5) .
C17B H17D 0.9600 .
C17B H17E 0.9600 .
C17B H17F 0.9600 .
C18B H18D 0.9600 .
C18B H18E 0.9600 .
C18B H18F 0.9600 .
C19B H19D 0.9600 .
C19B H19E 0.9600 .
C19B H19F 0.9600 .
C20 Si2 1.824(8) .
C20 H20A 0.9600 .
C20 H20B 0.9600 .
C20 H20C 0.9600 .
C21 Si2 1.839(8) .
C21 H21A 0.9600 .
C21 H21B 0.9600 .
C21 H21C 0.9600 .
C22 Si2 1.842(8) .
C22 H22A 0.9600 .
C22 H22B 0.9600 .
C22 H22C 0.9600 .
C23 Si1 1.904(7) .
C23 H23A 0.9600 .
C23 H23B 0.9600 .
C23 H23C 0.9600 .
C24 Si1 1.875(7) .
C24 H24A 0.9600 .
C24 H24B 0.9600 .
C24 H24C 0.9600 .
C25 C9 1.531(6) 12_656
C25 Si1 1.895(5) .
C25 H25A 0.9700 .
C25 H25B 0.9700 .
C26 Si3 1.840(8) .
C26 H26A 0.9600 .
C26 H26B 0.9600 .
C26 H26C 0.9600 .
C27 Si3 1.852(7) .
C27 H27A 0.9600 .
C27 H27B 0.9600 .
C27 H27C 0.9600 .
C28 Si3 1.874(7) .
C28 H28A 0.9600 .
C28 H28B 0.9600 .
C28 H28C 0.9600 .
C29 Si4 1.839(8) .
C29 H29A 0.9600 .
C29 H29B 0.9600 .
C29 H29C 0.9600 .
C30 Si4 1.881(8) .
C30 H30A 0.9600 .
C30 H30B 0.9600 .
C30 H30C 0.9600 .
C31 Si4 1.905(8) .
C31 H31A 0.9600 .
C31 H31B 0.9600 .
C31 H31C 0.9600 .
Er1 N3 2.197(4) .
Er1 N4 2.243(4) .
Er1 N2 2.303(4) .
Er1 N1 2.319(4) .
N2 C9 1.487(6) 12_656
N2 H2 0.9100 .
N3 Si2 1.713(4) .
N3 Si1 1.722(5) .
N4 Si4 1.693(5) .
N4 Si3 1.716(5) .

loop_
_platon_squeeze_void_nr
_platon_squeeze_void_average_x
_platon_squeeze_void_average_y
_platon_squeeze_void_average_z
_platon_squeeze_void_volume
_platon_squeeze_void_count_electrons
_platon_squeeze_void_content
1 -0.005 -0.002 -0.002 12459 2413 ' '
2 0.333 0.667 0.167 11 0 ' '
3 0.000 0.000 0.500 13 0 ' '
4 0.667 0.333 0.833 11 0 ' '
